data_4062743
_journal_name_full Organometallics
_journal_paper_doi 10.1021/om049610o
_journal_year 2004
_chemical_formula_sum 'C14 H16 Cl2 Zr'
_chemical_formula_weight 346.39
_space_group_IT_number 62
_symmetry_cell_setting orthorhombic
_symmetry_space_group_name_Hall '-P 2ac 2n'
_symmetry_space_group_name_H-M 'P n m a'
_cell_angle_alpha 90.00
_cell_angle_beta 90.00
_cell_angle_gamma 90.00
_cell_formula_units_Z 4
_cell_length_a 11.2620(10)
_cell_length_b 13.8760(10)
_cell_length_c 9.0540(10)
_cell_measurement_temperature 293(2)
_cell_volume 1414.9(2)
_diffrn_ambient_temperature 293(2)
_exptl_crystal_density_diffrn 1.626
_cod_depositor_comments
;
The following automatic conversions were performed:
'_symmetry_cell_setting' value 'Orthorhombic' changed to 'orthorhombic'
according to '/home/saulius/struct/CIF-dictionaries/cif_core.dic'
dictionary named 'cif_core.dic' version 2.4.1 from 2010-06-29.

Automatic conversion script
Id: cif_fix_enum 1527 2010-12-29 10:47:43Z saulius 
;
_cod_database_code 4062743

loop_
_symmetry_equiv_pos_as_xyz
'x, y, z'
'-x+1/2, -y, z+1/2'
'x+1/2, -y+1/2, -z+1/2'
'-x, y+1/2, -z'
'-x, -y, -z'
'x-1/2, y, -z-1/2'
'-x-1/2, y-1/2, z-1/2'
'x, -y-1/2, z'

loop_
_atom_site_label
_atom_site_type_symbol
_atom_site_fract_x
_atom_site_fract_y
_atom_site_fract_z
_atom_site_U_iso_or_equiv
_atom_site_adp_type
_atom_site_occupancy
_atom_site_symmetry_multiplicity
_atom_site_calc_flag
_atom_site_refinement_flags
_atom_site_disorder_assembly
_atom_site_disorder_group
Zr1 Zr 0.43284(3) 0.7500 0.56794(4) 0.0381(2) Uani 1 2 d S . .
Cl2 Cl 0.43515(8) 0.88650(9) 0.73699(14) 0.0842(4) Uani 1 1 d . . .
C1 C 0.3276(3) 0.7500 0.3329(5) 0.0498(10) Uani 1 2 d S . .
C2 C 0.2854(3) 0.6679(2) 0.4108(4) 0.0584(9) Uani 1 1 d . . .
C3 C 0.2182(3) 0.7006(3) 0.5289(4) 0.0741(12) Uani 1 1 d . . .
H3 H 0.1793 0.6618 0.5972 0.089 Uiso 1 1 calc R . .
C4 C 0.2982(5) 0.5635(3) 0.3708(9) 0.139(3) Uani 1 1 d . . .
H4A H 0.3101 0.5262 0.4589 0.209 Uiso 1 1 calc R . .
H4B H 0.3652 0.5555 0.3064 0.209 Uiso 1 1 calc R . .
H4C H 0.2276 0.5419 0.3216 0.209 Uiso 1 1 calc R . .
C5 C 0.4311(5) 0.7500 0.2246(7) 0.081(2) Uani 1 2 d SD . .
H5A H 0.436(5) 0.786(5) 0.171(7) 0.028(17) Uiso 0.50 1 d P . .
C6 C 0.5361(4) 0.7500 0.3311(5) 0.0593(13) Uani 1 2 d S . .
C7 C 0.5780(3) 0.6685(3) 0.4088(4) 0.0604(9) Uani 1 1 d . . .
H7 H 0.5615 0.6046 0.3855 0.072 Uiso 1 1 calc R . .
C8 C 0.6494(2) 0.7003(2) 0.5280(4) 0.0522(7) Uani 1 1 d . . .
H8 H 0.6893 0.6609 0.5947 0.063 Uiso 1 1 calc R . .
C9 C 0.4327(6) 0.6443(8) 0.1255(8) 0.082(3) Uani 0.50 1 d PD . .
H9A H 0.4955 0.6465 0.0538 0.123 Uiso 0.50 1 calc PR . .
H9B H 0.3580 0.6363 0.0759 0.123 Uiso 0.50 1 calc PR . .
H9C H 0.4456 0.5911 0.1913 0.123 Uiso 0.50 1 calc PR . .

loop_
_atom_site_aniso_label
_atom_site_aniso_U_11
_atom_site_aniso_U_22
_atom_site_aniso_U_33
_atom_site_aniso_U_23
_atom_site_aniso_U_13
_atom_site_aniso_U_12
Zr1 0.0279(2) 0.0447(3) 0.0416(3) 0.000 0.00080(14) 0.000
Cl2 0.0632(6) 0.0992(8) 0.0902(7) -0.0513(6) -0.0084(5) 0.0159(5)
C1 0.0307(18) 0.069(3) 0.050(2) 0.000 -0.0082(17) 0.000
C2 0.0409(15) 0.0506(17) 0.084(2) -0.0033(16) -0.0205(16) -0.0068(13)
C3 0.0329(14) 0.117(3) 0.072(2) 0.021(2) -0.0056(15) -0.0172(17)
C4 0.109(4) 0.058(3) 0.251(7) -0.042(4) -0.098(5) 0.006(3)
C5 0.040(3) 0.160(8) 0.044(3) 0.000 -0.001(2) 0.000
C6 0.0299(18) 0.105(4) 0.043(2) 0.000 0.0039(17) 0.000
C7 0.0340(14) 0.077(2) 0.070(2) -0.0251(18) -0.0012(14) 0.0118(14)
C8 0.0294(12) 0.0664(19) 0.0607(17) -0.0027(15) -0.0050(12) 0.0082(12)
C9 0.047(4) 0.153(9) 0.046(4) -0.030(5) -0.005(3) 0.007(4)

loop_
_geom_bond_atom_site_label_1
_geom_bond_atom_site_label_2
_geom_bond_distance
_geom_bond_site_symmetry_2
_geom_bond_publ_flag
Zr1 Cl2 2.4353(10) . ?
Zr1 Cl2 2.4353(10) 8_575 ?
Zr1 C1 2.436(4) . ?
Zr1 C6 2.439(4) . ?
Zr1 C7 2.455(3) 8_575 ?
Zr1 C7 2.455(3) . ?
Zr1 C2 2.466(3) . ?
Zr1 C2 2.466(3) 8_575 ?
Zr1 C3 2.538(3) . ?
Zr1 C3 2.538(3) 8_575 ?
Zr1 C8 2.560(3) . ?
Zr1 C8 2.560(3) 8_575 ?
C1 C2 1.422(4) 8_575 ?
C1 C2 1.422(4) . ?
C1 C5 1.523(7) . ?
C2 C3 1.387(5) . ?
C2 C4 1.500(5) . ?
C3 C3 1.370(9) 8_575 ?
C5 C6 1.527(7) . ?
C5 C9 1.720(10) . ?
C5 C9 1.720(10) 8_575 ?
C6 C7 1.413(5) 8_575 ?
C6 C7 1.413(5) . ?
C7 C8 1.416(4) . ?
C8 C8 1.380(7) 8_575 ?
